data_4126664
loop_
_publ_author_name
'Ube, Hitoshi'
'Yamada, Ryo'
'Ishida, Jun-Ichi'
'Sato, Hiroyasu'
'Shiro, Motoo'
'Shionoya, Mitsuhiko'

_publ_section_title
;
 A Circularly Arranged Sextuple Triptycene Gear Molecule.
;
_journal_name_full 'Journal of the American Chemical Society'
_journal_paper_doi 10.1021/jacs.7b09439
_journal_year 2017
_chemical_formula_moiety 'C210 H222 O6'
_chemical_formula_sum 'C210 H222 O6'
_chemical_formula_weight 2842.06
_space_group_crystal_system trigonal
_space_group_IT_number 166
_space_group_name_Hall '-R 3 2"'
_space_group_name_H-M_alt 'R -3 m :H'
_symmetry_space_group_name_Hall '-R 3 2"'
_symmetry_space_group_name_H-M 'R -3 m :H'
_atom_sites_solution_hydrogens geom
_atom_sites_solution_primary direct
_atom_sites_solution_secondary difmap
_cell_angle_alpha 90.0000
_cell_angle_beta 90.0000
_cell_angle_gamma 120.0000
_cell_formula_units_Z 3
_cell_length_a 32.5048(4)
_cell_length_b 32.5048(4)
_cell_length_c 13.0046(2)
_cell_measurement_reflns_used 7923
_cell_measurement_temperature 93
_cell_measurement_theta_max 74.69
_cell_measurement_theta_min 2.72
_cell_volume 11899.3(3)
_computing_cell_refinement 'CrysAlisPro 1.171.39.7e (Rigaku OD, 2015)'
_computing_data_collection 'CrysAlisPro 1.171.39.7e (Rigaku OD, 2015)'
_computing_data_reduction 'CrysAlisPro 1.171.39.7e (Rigaku OD, 2015)'
_computing_molecular_graphics 'CrystalStructure 4.2.1'
_computing_publication_material 'CrystalStructure 4.2.1 (Rigaku, 2015)'
_computing_structure_refinement 'SHELXL Version 2014/7 (Sheldrick, 2008)'
_computing_structure_solution 'SHELXT Version 2014/4 (Sheldrick, 2014)'
_diffrn_ambient_temperature 93
_diffrn_detector_area_resol_mean 5.811
_diffrn_measured_fraction_theta_full 1.000
_diffrn_measured_fraction_theta_max 0.988
_diffrn_measurement_device_type 'Rigaku XtaLAB P200'
_diffrn_measurement_method \w
_diffrn_radiation_type 'Cu K\a'
_diffrn_radiation_wavelength 1.54187
_diffrn_reflns_av_R_equivalents 0.0156
_diffrn_reflns_Laue_measured_fraction_full 1.000
_diffrn_reflns_Laue_measured_fraction_max 0.988
_diffrn_reflns_limit_h_max 38
_diffrn_reflns_limit_h_min -38
_diffrn_reflns_limit_k_max 40
_diffrn_reflns_limit_k_min -36
_diffrn_reflns_limit_l_max 9
_diffrn_reflns_limit_l_min -15
_diffrn_reflns_number 14328
_diffrn_reflns_point_group_measured_fraction_full 1.000
_diffrn_reflns_point_group_measured_fraction_max 0.988
_diffrn_reflns_theta_full 67.687
_diffrn_reflns_theta_max 74.659
_diffrn_reflns_theta_min 2.719
_diffrn_standards_number 0
_exptl_absorpt_coefficient_mu 0.526
_exptl_absorpt_correction_T_max 0.928
_exptl_absorpt_correction_T_min 0.734
_exptl_absorpt_correction_type multi-scan
_exptl_absorpt_process_details
;
CrysAlisPro 1.171.39.7e (Rigaku Oxford Diffraction, 2015)
Empirical absorption correction using spherical harmonics,
 implemented in SCALE3 ABSPACK scaling algorithm.
;
_exptl_crystal_colour colorless
_exptl_crystal_density_diffrn 1.190
_exptl_crystal_density_method 'not measured'
_exptl_crystal_description block
_exptl_crystal_F_000 4590.00
_exptl_crystal_size_max 0.525
_exptl_crystal_size_mid 0.179
_exptl_crystal_size_min 0.143
_refine_diff_density_max 0.43
_refine_diff_density_min -0.44
_refine_ls_extinction_method none
_refine_ls_goodness_of_fit_ref 1.756
_refine_ls_hydrogen_treatment constr
_refine_ls_number_parameters 343
_refine_ls_number_reflns 2831
_refine_ls_number_restraints 171
_refine_ls_R_factor_all 0.1119
_refine_ls_R_factor_gt 0.1081
_refine_ls_shift/su_max 0.001
_refine_ls_structure_factor_coef Fsqd
_refine_ls_weighting_details 'w = 1/[\s^2^(Fo^2^)+(0.2000P)^2^] where P=(Fo^2^+2Fc^2^)/3'
_refine_ls_weighting_scheme calc
_refine_ls_wR_factor_gt 0.3436
_refine_ls_wR_factor_ref 0.3545
_reflns_Friedel_coverage 0.000
_reflns_number_gt 2483
_reflns_number_total 2831
_reflns_threshold_expression F^2^>2.0\s(F^2^)
_cod_data_source_file ja7b09439_si_002.cif
_cod_data_source_block HTpcPh
_cod_database_code 4126664

loop_
_space_group_symop_operation_xyz
'x, y, z'
'-y, x-y, z'
'-x+y, -x, z'
'-y, -x, z'
'x, x-y, z'
'-x+y, y, z'
'x+2/3, y+1/3, z+1/3'
'-y+2/3, x-y+1/3, z+1/3'
'-x+y+2/3, -x+1/3, z+1/3'
'-y+2/3, -x+1/3, z+1/3'
'x+2/3, x-y+1/3, z+1/3'
'-x+y+2/3, y+1/3, z+1/3'
'x+1/3, y+2/3, z+2/3'
'-y+1/3, x-y+2/3, z+2/3'
'-x+y+1/3, -x+2/3, z+2/3'
'-y+1/3, -x+2/3, z+2/3'
'x+1/3, x-y+2/3, z+2/3'
'-x+y+1/3, y+2/3, z+2/3'
'-x, -y, -z'
'y, -x+y, -z'
'x-y, x, -z'
'y, x, -z'
'-x, -x+y, -z'
'x-y, -y, -z'
'-x+2/3, -y+1/3, -z+1/3'
'y+2/3, -x+y+1/3, -z+1/3'
'x-y+2/3, x+1/3, -z+1/3'
'y+2/3, x+1/3, -z+1/3'
'-x+2/3, -x+y+1/3, -z+1/3'
'x-y+2/3, -y+1/3, -z+1/3'
'-x+1/3, -y+2/3, -z+2/3'
'y+1/3, -x+y+2/3, -z+2/3'
'x-y+1/3, x+2/3, -z+2/3'
'y+1/3, x+2/3, -z+2/3'
'-x+1/3, -x+y+2/3, -z+2/3'
'x-y+1/3, -y+2/3, -z+2/3'

loop_
_atom_site_label
_atom_site_type_symbol
_atom_site_fract_x
_atom_site_fract_y
_atom_site_fract_z
_atom_site_U_iso_or_equiv
_atom_site_adp_type
_atom_site_occupancy
_atom_site_site_symmetry_order
_atom_site_calc_flag
_atom_site_refinement_flags_posn
_atom_site_refinement_flags_adp
_atom_site_refinement_flags_occupancy
_atom_site_disorder_assembly
_atom_site_disorder_group
O1 O 0.50143(4) 0.49857(4) 0.2144(2) 0.0869(8) Uani 1 2 d S T P . .
C1 C 0.47333(7) 0.52667(7) 0.3915(3) 0.1011(13) Uani 1 2 d S T P A .
H1 H 0.4901 0.5099 0.4000 0.121 Uiso 1 2 calc R U P . .
C2 C 0.45874(9) 0.54126(9) 0.4756(4) 0.1230(18) Uani 1 2 d S T P . .
H2 H 0.4656 0.5344 0.5424 0.148 Uiso 1 2 calc R U P . .
C3 C 0.43435(8) 0.56565(8) 0.4656(3) 0.1055(13) Uani 1 2 d S T P . .
H3 H 0.4245 0.5755 0.5248 0.127 Uiso 1 2 calc R U P . .
C4 C 0.42433(6) 0.57567(6) 0.3671(2) 0.0774(8) Uani 1 2 d S T P . .
H4 H 0.4076 0.5924 0.3591 0.093 Uiso 1 2 calc R U P . .
C5 C 0.43873(5) 0.56127(5) 0.2826(2) 0.0698(8) Uani 1 2 d S T P A .
C6 C 0.46341(5) 0.53659(5) 0.2927(3) 0.0773(8) Uani 1 2 d S T P . .
C7 C 0.40814(8) 0.44777(8) 0.1037(2) 0.0817(7) Uani 1 1 d . . . . .
H7 H 0.4227 0.4293 0.1184 0.098 Uiso 1 1 calc R U . . .
C8 C 0.36503(9) 0.42777(9) 0.0506(3) 0.0905(8) Uani 1 1 d . . . . .
H8 H 0.3507 0.3957 0.0285 0.109 Uiso 1 1 calc DR U . . .
C9 C 0.34268(9) 0.45368(9) 0.0292(2) 0.0867(8) Uani 1 1 d . . . . .
H9 H 0.3139 0.4398 -0.0090 0.104 Uiso 1 1 calc R U . . .
C10 C 0.36300(7) 0.50052(8) 0.06463(19) 0.0736(7) Uani 1 1 d . . . . .
H10 H 0.3479 0.5186 0.0522 0.088 Uiso 1 1 calc R U . . .
C11 C 0.40547(7) 0.52001(6) 0.11805(16) 0.0663(6) Uani 1 1 d . . . . .
C12 C 0.42952(8) 0.49483(7) 0.13483(17) 0.0709(7) Uani 1 1 d . . . . .
C13 C 0.47685(5) 0.52315(5) 0.1932(3) 0.0727(8) Uani 1 2 d S T P A .
C14 C 0.43064(4) 0.56936(4) 0.1674(2) 0.0616(7) Uani 1 2 d S T P . .
C15 C 0.40480(4) 0.59520(4) 0.15953(19) 0.0592(7) Uani 1 2 d S T P A .
C16 C 0.38374(4) 0.61626(4) 0.16348(17) 0.0556(6) Uani 1 2 d S T P . .
C17 C 0.35850(3) 0.64150(3) 0.16622(16) 0.0497(6) Uani 1 2 d S T P A .
C18A C 0.5173(10) 0.4860(8) 0.121(2) 0.164(11) Uani 0.25 1 d D U P A -2
H18A H 0.5344 0.5138 0.0748 0.197 Uiso 0.25 1 calc DR U P A -2
H18B H 0.4903 0.4601 0.0829 0.197 Uiso 0.25 1 calc R U P A -2
C19 C 0.5627(4) 0.4823(5) 0.1659(12) 0.094(3) Uani 0.25 1 d D U P A -1
H19A H 0.5817 0.5119 0.2056 0.113 Uiso 0.25 1 calc R U P A -1
H19B H 0.5812 0.4832 0.1047 0.113 Uiso 0.25 1 calc R U P A -1
C20 C 0.5518(9) 0.4389(9) 0.2329(11) 0.136(7) Uani 0.25 1 d D U P A -1
H20A H 0.5685 0.4515 0.2990 0.163 Uiso 0.25 1 calc R U P A -1
H20B H 0.5174 0.4226 0.2483 0.163 Uiso 0.25 1 calc R U P A -1
C21 C 0.5627(13) 0.4012(10) 0.199(3) 0.227(13) Uani 0.25 1 d D U P A -1
H21A H 0.5303 0.3732 0.1962 0.273 Uiso 0.25 1 calc R U P A -1
H21B H 0.5715 0.4102 0.1266 0.273 Uiso 0.25 1 calc R U P A -1
C22 C 0.5914(15) 0.3779(15) 0.224(3) 0.236(14) Uani 0.25 1 d D U P A -1
H22A H 0.5746 0.3538 0.2778 0.283 Uiso 0.25 1 calc R U P A -1
H22B H 0.6222 0.4023 0.2529 0.283 Uiso 0.25 1 calc R U P A -1
C23 C 0.6020(14) 0.3530(12) 0.131(3) 0.196(12) Uani 0.25 1 d D U P A -1
H23A H 0.5747 0.3389 0.0831 0.235 Uiso 0.25 1 calc R U P A -1
H23B H 0.6304 0.3766 0.0929 0.235 Uiso 0.25 1 calc R U P A -1
C24 C 0.6103(13) 0.3149(10) 0.174(2) 0.240(17) Uani 0.25 1 d D U P A -1
H24A H 0.5848 0.2978 0.2252 0.288 Uiso 0.25 1 calc R U P A -1
H24B H 0.6402 0.3319 0.2139 0.288 Uiso 0.25 1 calc R U P A -1
C25 C 0.6140(11) 0.2758(8) 0.1147(14) 0.156(7) Uani 0.25 1 d D U P A -1
H25A H 0.5920 0.2646 0.0554 0.187 Uiso 0.25 1 calc R U P A -1
H25B H 0.6468 0.2879 0.0892 0.187 Uiso 0.25 1 calc R U P A -1
C26 C 0.6003(11) 0.2355(10) 0.1928(17) 0.192(12) Uani 0.25 1 d D U P A -1
H26A H 0.6153 0.2477 0.2607 0.231 Uiso 0.25 1 calc R U P A -1
H26B H 0.5654 0.2159 0.2012 0.231 Uiso 0.25 1 calc R U P A -1
C27 C 0.6211(9) 0.2081(8) 0.1384(13) 0.172(11) Uani 0.25 1 d D U P A -1
H27A H 0.5957 0.1834 0.0953 0.206 Uiso 0.25 1 calc R U P A -1
H27B H 0.6462 0.2305 0.0910 0.206 Uiso 0.25 1 calc R U P A -1
C28 C 0.6425(8) 0.1838(8) 0.2020(18) 0.160(7) Uani 0.25 1 d D U P A -1
H28A H 0.6545 0.1684 0.1543 0.192 Uiso 0.25 1 calc R U P A -1
H28B H 0.6701 0.2085 0.2405 0.192 Uiso 0.25 1 calc R U P A -1
C29 C 0.6087(11) 0.1464(10) 0.278(2) 0.31(3) Uani 0.25 1 d D U P A -1
H29A H 0.6255 0.1329 0.3152 0.465 Uiso 0.25 1 calc R U P A -1
H29B H 0.5972 0.1612 0.3276 0.465 Uiso 0.25 1 calc R U P A -1
H29C H 0.5816 0.1211 0.2411 0.465 Uiso 0.25 1 calc R U P A -1
C26A C 0.4075(13) 0.3868(16) 0.494(3) 0.32(2) Uani 0.25 1 d D U P A -2
H26C H 0.4109 0.3616 0.5287 0.382 Uiso 0.25 1 calc R U P A -2
H26D H 0.4335 0.4178 0.5185 0.382 Uiso 0.25 1 calc R U P A -2
C27A C 0.3606(12) 0.3822(15) 0.525(3) 0.32(3) Uani 0.25 1 d D U P A -2
H27C H 0.3375 0.3482 0.5369 0.386 Uiso 0.25 1 calc R U P A -2
H27D H 0.3486 0.3929 0.4668 0.386 Uiso 0.25 1 calc R U P A -2
C23A C 0.4128(11) 0.3117(9) 0.294(2) 0.180(10) Uani 0.25 1 d D U P A -2
H23C H 0.3999 0.2994 0.2247 0.216 Uiso 0.25 1 calc R U P A -2
H23D H 0.4114 0.2853 0.3349 0.216 Uiso 0.25 1 calc R U P A -2
C24A C 0.3829(11) 0.3303(14) 0.346(3) 0.255(15) Uani 0.25 1 d D U P A -2
H24C H 0.3674 0.3110 0.4082 0.306 Uiso 0.25 1 calc R U P A -2
H24D H 0.3576 0.3268 0.2985 0.306 Uiso 0.25 1 calc R U P A -2
C22A C 0.4646(10) 0.3524(8) 0.2855(16) 0.163(7) Uani 0.25 1 d D U P A -2
H22C H 0.4783 0.3596 0.3556 0.195 Uiso 0.25 1 calc R U P A -2
H22D H 0.4825 0.3406 0.2454 0.195 Uiso 0.25 1 calc R U P A -2
C19A C 0.5536(14) 0.4680(16) 0.168(4) 0.231(17) Uani 0.25 1 d D U P A -2
H19C H 0.5641 0.4542 0.1129 0.277 Uiso 0.25 1 calc R U P A -2
H19D H 0.5820 0.4948 0.1999 0.277 Uiso 0.25 1 calc R U P A -2
C25A C 0.4138(13) 0.3833(13) 0.378(3) 0.276(18) Uani 0.25 1 d D U P A -2
H25C H 0.4476 0.3949 0.3616 0.331 Uiso 0.25 1 calc R U P A -2
H25D H 0.4035 0.4030 0.3397 0.331 Uiso 0.25 1 calc R U P A -2
C28A C 0.3624(19) 0.4103(17) 0.621(5) 0.38(3) Uani 0.25 1 d D U P A -2
H28C H 0.3486 0.4308 0.6061 0.455 Uiso 0.25 1 calc R U P A -2
H28D H 0.3957 0.4309 0.6434 0.455 Uiso 0.25 1 calc R U P A -2
C21A C 0.4729(10) 0.3955(7) 0.240(2) 0.171(8) Uani 0.25 1 d D U P A -2
H21C H 0.4549 0.4077 0.2785 0.205 Uiso 0.25 1 calc R U P A -2
H21D H 0.4613 0.3895 0.1685 0.205 Uiso 0.25 1 calc R U P A -2
C20A C 0.5266(10) 0.4337(11) 0.241(3) 0.197(11) Uani 0.25 1 d D U P A -2
H20C H 0.5312 0.4518 0.3054 0.236 Uiso 0.25 1 calc R U P A -2
H20D H 0.5433 0.4156 0.2515 0.236 Uiso 0.25 1 calc R U P A -2
C18 C 0.5160(10) 0.4786(10) 0.1325(10) 0.073(4) Uani 0.25 1 d D U P A -1
H18C H 0.5205 0.4964 0.0678 0.088 Uiso 0.25 1 calc R U P A -1
H18D H 0.4916 0.4450 0.1208 0.088 Uiso 0.25 1 calc R U P A -1
C29A C 0.3336(17) 0.3748(18) 0.709(3) 0.50(5) Uani 0.25 1 d D U P A -2
H29D H 0.3345 0.3925 0.7706 0.756 Uiso 0.25 1 calc R U P A -2
H29E H 0.3006 0.3547 0.6867 0.756 Uiso 0.25 1 calc R U P A -2
H29F H 0.3475 0.3548 0.7240 0.756 Uiso 0.25 1 calc R U P A -2

loop_
_atom_site_aniso_label
_atom_site_aniso_U_11
_atom_site_aniso_U_22
_atom_site_aniso_U_33
_atom_site_aniso_U_23
_atom_site_aniso_U_13
_atom_site_aniso_U_12
O1 0.0899(13) 0.0899(13) 0.1101(17) 0.0009(5) -0.0009(5) 0.0670(13)
C1 0.126(3) 0.126(3) 0.092(2) 0.0079(7) -0.0079(7) 0.095(3)
C2 0.169(4) 0.169(4) 0.084(2) 0.0096(9) -0.0096(9) 0.124(4)
C3 0.135(3) 0.135(3) 0.081(2) -0.0012(8) 0.0012(8) 0.094(3)
C4 0.0826(15) 0.0826(15) 0.0801(16) 0.0002(6) -0.0002(6) 0.0512(16)
C5 0.0626(11) 0.0626(11) 0.0882(18) 0.0040(6) -0.0040(6) 0.0341(12)
C6 0.0782(14) 0.0782(14) 0.0910(19) 0.0036(6) -0.0036(6) 0.0507(16)
C7 0.0765(14) 0.0661(12) 0.1105(16) -0.0046(10) 0.0115(11) 0.0418(10)
C8 0.0764(13) 0.0664(13) 0.130(2) -0.0197(12) 0.0098(12) 0.0364(11)
C9 0.0661(12) 0.0768(14) 0.1181(18) -0.0295(12) -0.0032(11) 0.0364(10)
C10 0.0646(11) 0.0658(12) 0.0983(14) -0.0118(9) 0.0011(9) 0.0384(9)
C11 0.0617(11) 0.0565(10) 0.0881(13) -0.0043(8) 0.0032(8) 0.0351(9)
C12 0.0695(12) 0.0633(11) 0.0913(13) 0.0001(8) 0.0090(9) 0.0416(10)
C13 0.0693(13) 0.0693(13) 0.0922(18) 0.0032(6) -0.0032(6) 0.0441(14)
C14 0.0555(10) 0.0555(10) 0.0811(15) -0.0005(5) 0.0005(5) 0.0332(11)
C15 0.0518(9) 0.0518(9) 0.0763(14) -0.0005(4) 0.0005(4) 0.0277(10)
C16 0.0490(9) 0.0490(9) 0.0690(12) -0.0001(4) 0.0001(4) 0.0246(9)
C17 0.0438(9) 0.0438(9) 0.0623(12) 0.0003(4) -0.0003(4) 0.0225(9)
C18A 0.12(2) 0.17(2) 0.173(19) -0.096(17) -0.045(14) 0.057(15)
C19 0.084(6) 0.125(8) 0.132(8) 0.021(7) 0.010(6) 0.096(6)
C20 0.125(11) 0.22(2) 0.114(7) 0.045(13) 0.012(10) 0.130(13)
C21 0.24(3) 0.21(3) 0.24(2) 0.04(2) -0.03(2) 0.12(2)
C22 0.18(2) 0.25(3) 0.29(3) -0.03(2) -0.01(2) 0.12(2)
C23 0.22(2) 0.19(3) 0.20(3) -0.01(2) -0.04(2) 0.115(18)
C24 0.29(2) 0.24(3) 0.127(13) 0.000(19) -0.042(14) 0.09(3)
C25 0.222(19) 0.20(2) 0.097(10) 0.010(12) -0.025(11) 0.141(17)
C26 0.27(3) 0.177(19) 0.127(13) 0.016(13) -0.039(15) 0.114(18)
C27 0.21(2) 0.169(15) 0.096(8) -0.047(9) -0.029(10) 0.060(15)
C28 0.132(14) 0.176(18) 0.179(16) -0.008(15) -0.015(13) 0.082(14)
C29 0.20(3) 0.27(4) 0.18(2) -0.10(2) 0.07(2) -0.10(3)
C26A 0.24(3) 0.28(3) 0.33(3) 0.12(3) -0.12(3) 0.05(3)
C27A 0.24(3) 0.30(4) 0.35(4) 0.18(3) -0.13(3) 0.08(3)
C23A 0.20(2) 0.143(15) 0.21(2) 0.038(14) -0.028(19) 0.099(15)
C24A 0.23(3) 0.25(3) 0.28(3) 0.06(2) -0.11(2) 0.11(2)
C22A 0.23(2) 0.162(15) 0.121(10) -0.029(11) -0.029(13) 0.120(15)
C19A 0.17(2) 0.24(3) 0.22(3) 0.00(2) -0.03(2) 0.06(2)
C25A 0.20(2) 0.28(3) 0.34(3) 0.06(3) -0.11(2) 0.12(2)
C28A 0.26(4) 0.33(5) 0.40(5) 0.17(4) -0.15(4) 0.04(4)
C21A 0.207(19) 0.119(12) 0.203(18) 0.004(12) 0.024(16) 0.094(13)
C20A 0.137(16) 0.21(2) 0.28(3) -0.007(19) 0.019(19) 0.112(16)
C18 0.079(10) 0.076(8) 0.106(6) 0.017(11) 0.016(11) 0.071(7)
C29A 0.31(6) 0.53(8) 0.41(7) 0.09(6) -0.26(5) 0.01(6)

loop_
_atom_type_symbol
_atom_type_description
_atom_type_scat_dispersion_real
_atom_type_scat_dispersion_imag
_atom_type_scat_source
C C 0.0181 0.0091
;
International Tables for Crystallography
(Vol. C, Tables 4.2.6.8 and 6.1.1.4)
;
H H 0.0000 0.0000
;
International Tables for Crystallography
(Vol. C, Table 6.1.1.4)
;
O O 0.0492 0.0322
;
International Tables for Crystallography
(Vol. C, Tables 4.2.6.8 and 6.1.1.4)
;

loop_
_geom_angle_atom_site_label_1
_geom_angle_atom_site_label_2
_geom_angle_atom_site_label_3
_geom_angle
_geom_angle_site_symmetry_1
_geom_angle_site_symmetry_3
C13 O1 C18 121.1(4) . .
C13 O1 C18A 112.0(11) . .
C2 C1 C6 119.6(3) . .
C2 C1 H1 120.2 . .
C6 C1 H1 120.2 . .
C1 C2 C3 121.5(4) . .
C1 C2 H2 119.3 . .
C3 C2 H2 119.3 . .
C2 C3 C4 119.2(4) . .
C2 C3 H3 120.4 . .
C4 C3 H3 120.4 . .
C5 C4 C3 119.8(3) . .
C5 C4 H4 120.1 . .
C3 C4 H4 120.1 . .
C4 C5 C6 121.0(3) . .
C4 C5 C14 126.7(2) . .
C6 C5 C14 112.3(3) . .
C5 C6 C1 118.9(3) . .
C5 C6 C13 114.9(3) . .
C1 C6 C13 126.2(3) . .
C12 C7 C8 119.4(2) . .
C12 C7 H7 120.3 . .
C8 C7 H7 120.3 . .
C9 C8 C7 121.6(2) . .
C9 C8 H8 119.2 . .
C7 C8 H8 119.2 . .
C8 C9 C10 119.2(2) . .
C8 C9 H9 120.4 . .
C10 C9 H9 120.4 . .
C11 C10 C9 118.89(19) . .
C11 C10 H10 120.6 . .
C9 C10 H10 120.6 . .
C10 C11 C12 122.03(18) . .
C10 C11 C14 125.34(17) . .
C12 C11 C14 112.61(17) . .
C7 C12 C11 118.7(2) . .
C7 C12 C13 127.05(19) . .
C11 C12 C13 114.17(17) . .
O1 C13 C6 109.0(2) . .
O1 C13 C12 115.93(15) . 4_665
C6 C13 C12 104.46(16) . 4_665
O1 C13 C12 115.93(15) . .
C6 C13 C12 104.46(16) . .
C12 C13 C12 105.9(2) 4_665 .
C15 C14 C11 114.48(14) . .
C15 C14 C11 114.48(14) . 4_665
C11 C14 C11 104.6(2) . 4_665
C15 C14 C5 110.9(2) . .
C11 C14 C5 105.77(15) . .
C11 C14 C5 105.77(15) 4_665 .
C16 C15 C14 173.5(3) . .
C15 C16 C17 179.0(3) . .
C17 C17 C17 119.976(6) 27 26_455
C17 C17 C16 120.011(6) 27 .
C17 C17 C16 120.010(5) 26_455 .
O1 C18A C19A 102(2) . .
O1 C18A H18A 111.4 . .
C19A C18A H18A 111.4 . .
O1 C18A H18B 111.4 . .
C19A C18A H18B 111.4 . .
H18A C18A H18B 109.3 . .
C18 C19 C20 109.0(14) . .
C18 C19 H19A 109.9 . .
C20 C19 H19A 109.9 . .
C18 C19 H19B 109.9 . .
C20 C19 H19B 109.9 . .
H19A C19 H19B 108.3 . .
C21 C20 C19 123.0(17) . .
C21 C20 H20A 106.6 . .
C19 C20 H20A 106.6 . .
C21 C20 H20B 106.6 . .
C19 C20 H20B 106.6 . .
H20A C20 H20B 106.5 . .
C22 C21 C20 144(3) . .
C22 C21 H21A 100.8 . .
C20 C21 H21A 100.8 . .
C22 C21 H21B 100.8 . .
C20 C21 H21B 100.8 . .
H21A C21 H21B 104.4 . .
C21 C22 C23 117(2) . .
C21 C22 H22A 108.1 . .
C23 C22 H22A 108.1 . .
C21 C22 H22B 108.1 . .
C23 C22 H22B 108.1 . .
H22A C22 H22B 107.3 . .
C24 C23 C22 108(2) . .
C24 C23 H23A 110.0 . .
C22 C23 H23A 110.0 . .
C24 C23 H23B 110.0 . .
C22 C23 H23B 110.0 . .
H23A C23 H23B 108.4 . .
C23 C24 C25 127.9(19) . .
C23 C24 H24A 105.3 . .
C25 C24 H24A 105.3 . .
C23 C24 H24B 105.3 . .
C25 C24 H24B 105.3 . .
H24A C24 H24B 106.0 . .
C26 C25 C24 105.2(16) . .
C26 C25 H25A 110.7 . .
C24 C25 H25A 110.7 . .
C26 C25 H25B 110.7 . .
C24 C25 H25B 110.7 . .
H25A C25 H25B 108.8 . .
C27 C26 C25 99.6(16) . .
C27 C26 H26A 111.9 . .
C25 C26 H26A 111.9 . .
C27 C26 H26B 111.9 . .
C25 C26 H26B 111.9 . .
H26A C26 H26B 109.6 . .
C28 C27 C26 119.8(15) . .
C28 C27 H27A 107.4 . .
C26 C27 H27A 107.4 . .
C28 C27 H27B 107.4 . .
C26 C27 H27B 107.4 . .
H27A C27 H27B 106.9 . .
C29 C28 C27 116(2) . .
C29 C28 H28A 108.4 . .
C27 C28 H28A 108.4 . .
C29 C28 H28B 108.4 . .
C27 C28 H28B 108.4 . .
H28A C28 H28B 107.5 . .
C28 C29 H29A 109.5 . .
C28 C29 H29B 109.5 . .
H29A C29 H29B 109.5 . .
C28 C29 H29C 109.5 . .
H29A C29 H29C 109.5 . .
H29B C29 H29C 109.5 . .
C27A C26A C25A 115(3) . .
C27A C26A H26C 108.5 . .
C25A C26A H26C 108.5 . .
C27A C26A H26D 108.5 . .
C25A C26A H26D 108.5 . .
H26C C26A H26D 107.5 . .
C26A C27A C28A 115(3) . .
C26A C27A H27C 108.5 . .
C28A C27A H27C 108.5 . .
C26A C27A H27D 108.5 . .
C28A C27A H27D 108.5 . .
H27C C27A H27D 107.5 . .
C24A C23A C22A 109(2) . .
C24A C23A H23C 109.8 . .
C22A C23A H23C 109.8 . .
C24A C23A H23D 109.8 . .
C22A C23A H23D 109.8 . .
H23C C23A H23D 108.3 . .
C23A C24A C25A 112(2) . .
C23A C24A H24C 109.3 . .
C25A C24A H24C 109.3 . .
C23A C24A H24D 109.3 . .
C25A C24A H24D 109.3 . .
H24C C24A H24D 108.0 . .
C21A C22A C23A 118(2) . .
C21A C22A H22C 107.9 . .
C23A C22A H22C 107.9 . .
C21A C22A H22D 107.9 . .
C23A C22A H22D 107.9 . .
H22C C22A H22D 107.2 . .
C20A C19A C18A 105(3) . .
C20A C19A H19C 110.8 . .
C18A C19A H19C 110.8 . .
C20A C19A H19D 110.8 . .
C18A C19A H19D 110.8 . .
H19C C19A H19D 108.8 . .
C26A C25A C24A 108(2) . .
C26A C25A H25C 110.2 . .
C24A C25A H25C 110.2 . .
C26A C25A H25D 110.2 . .
C24A C25A H25D 110.2 . .
H25C C25A H25D 108.5 . .
C27A C28A C29A 109(3) . .
C27A C28A H28C 109.9 . .
C29A C28A H28C 109.9 . .
C27A C28A H28D 109.9 . .
C29A C28A H28D 109.9 . .
H28C C28A H28D 108.3 . .
C22A C21A C20A 112(3) . .
C22A C21A H21C 109.3 . .
C20A C21A H21C 109.3 . .
C22A C21A H21D 109.3 . .
C20A C21A H21D 109.3 . .
H21C C21A H21D 107.9 . .
C19A C20A C21A 130(3) . .
C19A C20A H20C 104.8 . .
C21A C20A H20C 104.8 . .
C19A C20A H20D 104.8 . .
C21A C20A H20D 104.8 . .
H20C C20A H20D 105.8 . .
O1 C18 C19 106.9(13) . .
O1 C18 H18C 110.3 . .
C19 C18 H18C 110.3 . .
O1 C18 H18D 110.3 . .
C19 C18 H18D 110.3 . .
H18C C18 H18D 108.6 . .
C28A C29A H29D 109.5 . .
C28A C29A H29E 109.5 . .
H29D C29A H29E 109.5 . .
C28A C29A H29F 109.5 . .
H29D C29A H29F 109.5 . .
H29E C29A H29F 109.5 . .

loop_
_geom_bond_atom_site_label_1
_geom_bond_atom_site_label_2
_geom_bond_distance
_geom_bond_site_symmetry_2
O1 C13 1.411(3) .
O1 C18 1.446(11) .
O1 C18A 1.46(3) .
C1 C2 1.368(7) .
C1 C6 1.401(5) .
C1 H1 0.9500 .
C2 C3 1.380(6) .
C2 H2 0.9500 .
C3 C4 1.399(5) .
C3 H3 0.9500 .
C4 C5 1.366(4) .
C4 H4 0.9500 .
C5 C6 1.396(4) .
C5 C14 1.566(4) .
C6 C13 1.499(5) .
C7 C12 1.387(3) .
C7 C8 1.397(4) .
C7 H7 0.9500 .
C8 C9 1.388(4) .
C8 H8 0.9500 .
C9 C10 1.400(3) .
C9 H9 0.9500 .
C10 C11 1.384(3) .
C10 H10 0.9500 .
C11 C12 1.403(3) .
C11 C14 1.530(2) .
C12 C13 1.541(3) .
C13 C12 1.541(3) 4_665
C14 C15 1.459(3) .
C14 C11 1.530(2) 4_665
C15 C16 1.187(3) .
C16 C17 1.421(3) .
C17 C17 1.417(2) 27
C17 C17 1.417(2) 26_455
C18A C19A 1.68(6) .
C18A H18A 0.9900 .
C18A H18B 0.9900 .
C19 C18 1.522(18) .
C19 C20 1.540(17) .
C19 H19A 0.9900 .
C19 H19B 0.9900 .
C20 C21 1.501(18) .
C20 H20A 0.9900 .
C20 H20B 0.9900 .
C21 C22 1.499(19) .
C21 H21A 0.9900 .
C21 H21B 0.9900 .
C22 C23 1.582(19) .
C22 H22A 0.9900 .
C22 H22B 0.9900 .
C23 C24 1.503(18) .
C23 H23A 0.9900 .
C23 H23B 0.9900 .
C24 C25 1.540(17) .
C24 H24A 0.9900 .
C24 H24B 0.9900 .
C25 C26 1.538(18) .
C25 H25A 0.9900 .
C25 H25B 0.9900 .
C26 C27 1.535(18) .
C26 H26A 0.9900 .
C26 H26B 0.9900 .
C27 C28 1.529(17) .
C27 H27A 0.9900 .
C27 H27B 0.9900 .
C28 C29 1.528(18) .
C28 H28A 0.9900 .
C28 H28B 0.9900 .
C29 H29A 0.9800 .
C29 H29B 0.9800 .
C29 H29C 0.9800 .
C26A C27A 1.512(19) .
C26A C25A 1.53(2) .
C26A H26C 0.9900 .
C26A H26D 0.9900 .
C27A C28A 1.54(2) .
C27A H27C 0.9900 .
C27A H27D 0.9900 .
C23A C24A 1.535(19) .
C23A C22A 1.54(4) .
C23A H23C 0.9900 .
C23A H23D 0.9900 .
C24A C25A 1.56(2) .
C24A H24C 0.9900 .
C24A H24D 0.9900 .
C22A C21A 1.42(3) .
C22A H22C 0.9900 .
C22A H22D 0.9900 .
C19A C20A 1.39(5) .
C19A H19C 0.9900 .
C19A H19D 0.9900 .
C25A H25C 0.9900 .
C25A H25D 0.9900 .
C28A C29A 1.55(2) .
C28A H28C 0.9900 .
C28A H28D 0.9900 .
C21A C20A 1.56(4) .
C21A H21C 0.9900 .
C21A H21D 0.9900 .
C20A H20C 0.9900 .
C20A H20D 0.9900 .
C18 H18C 0.9900 .
C18 H18D 0.9900 .
C29A H29D 0.9800 .
C29A H29E 0.9800 .
C29A H29F 0.9800 .

loop_
_geom_torsion_atom_site_label_1
_geom_torsion_atom_site_label_2
_geom_torsion_atom_site_label_3
_geom_torsion_atom_site_label_4
_geom_torsion
_geom_torsion_site_symmetry_4
C6 C1 C2 C3 0.000(3) .
C1 C2 C3 C4 0.000(3) .
C2 C3 C4 C5 0.000(3) .
C3 C4 C5 C6 0.000(2) .
C3 C4 C5 C14 180.000(2) .
C4 C5 C6 C1 0.000(2) .
C14 C5 C6 C1 180.000(2) .
C4 C5 C6 C13 180.000(2) .
C14 C5 C6 C13 0.000(1) .
C2 C1 C6 C5 0.000(2) .
C2 C1 C6 C13 180.000(2) .
C12 C7 C8 C9 -0.8(4) .
C7 C8 C9 C10 -2.1(4) .
C8 C9 C10 C11 1.4(4) .
C9 C10 C11 C12 2.1(3) .
C9 C10 C11 C14 -176.0(2) .
C8 C7 C12 C11 4.3(3) .
C8 C7 C12 C13 -179.6(3) .
C10 C11 C12 C7 -5.0(3) .
C14 C11 C12 C7 173.3(2) .
C10 C11 C12 C13 178.4(2) .
C14 C11 C12 C13 -3.3(3) .
C18 O1 C13 C6 176.0(15) .
C18A O1 C13 C6 -177.8(11) .
C18 O1 C13 C12 -66.6(15) 4_665
C18A O1 C13 C12 -60.3(11) 4_665
C18 O1 C13 C12 58.5(16) .
C18A O1 C13 C12 64.8(11) .
C5 C6 C13 O1 180.000(2) .
C1 C6 C13 O1 0.000(2) .
C5 C6 C13 C12 55.49(13) 4_665
C1 C6 C13 C12 -124.51(13) 4_665
C5 C6 C13 C12 -55.49(13) .
C1 C6 C13 C12 124.51(13) .
C7 C12 C13 O1 1.8(4) .
C11 C12 C13 O1 178.1(2) .
C7 C12 C13 C6 -118.1(2) .
C11 C12 C13 C6 58.1(2) .
C7 C12 C13 C12 131.9(2) 4_665
C11 C12 C13 C12 -51.8(3) 4_665
C10 C11 C14 C15 3.4(3) .
C12 C11 C14 C15 -174.95(18) .
C10 C11 C14 C11 -122.8(2) 4_665
C12 C11 C14 C11 58.9(3) 4_665
C10 C11 C14 C5 125.8(2) .
C12 C11 C14 C5 -52.5(2) .
C4 C5 C14 C15 0.000(2) .
C6 C5 C14 C15 180.000(1) .
C4 C5 C14 C11 -124.68(12) .
C6 C5 C14 C11 55.32(12) .
C4 C5 C14 C11 124.68(12) 4_665
C6 C5 C14 C11 -55.32(12) 4_665
C13 O1 C18A C19A 169.1(15) .
C18 C19 C20 C21 113(2) .
C19 C20 C21 C22 117(5) .
C20 C21 C22 C23 -156(4) .
C21 C22 C23 C24 -155(4) .
C22 C23 C24 C25 169(4) .
C23 C24 C25 C26 -155(4) .
C24 C25 C26 C27 -162(2) .
C25 C26 C27 C28 145(2) .
C26 C27 C28 C29 59(3) .
C25A C26A C27A C28A -149(3) .
C22A C23A C24A C25A -2(3) .
C24A C23A C22A C21A -52(3) .
O1 C18A C19A C20A 53(3) .
C27A C26A C25A C24A -75(4) .
C23A C24A C25A C26A -123(3) .
C26A C27A C28A C29A -113(3) .
C23A C22A C21A C20A 178(2) .
C18A C19A C20A C21A 37(6) .
C22A C21A C20A C19A 143(5) .
C13 O1 C18 C19 146.6(8) .
C20 C19 C18 O1 85.1(19) .
